data_2011138
loop_
_publ_author_name
'Taycher, Hellena'
'Shteiman, Vitaly'
'Botoshansky, Mark'
'Kaftory, Menahem'

_publ_section_title
;3,5-Dimethyl-6-(4-nitroanilino)-2,3,4,5-tetrahydro-1,3,5-triazine-2,4-dione,
 (II),
 3,5-dimethyl-6-(<i>N</i>-methyl-4-nitroanilino)-2,3,4,5-tetrahydro-1,3,5-triazine-2,4-dione,
 (III), and 1,3,5-trimethyl-6-(4-nitrophenylimino)-1,3,5-triazinane-2,4-dione,
 (IV)
;
_journal_issue 7
_journal_name_full 'Acta Crystallographica Section C'
_journal_page_first 832
_journal_page_last 835
_journal_paper_doi 10.1107/S0108270100004303
_journal_volume 56
_journal_year 2000
_chemical_formula_sum 'C11 H13 N5 O5'
_chemical_formula_weight 295.26
_chemical_name_common Lena-3h
_chemical_name_systematic
;
 ?
;
_space_group_IT_number 19
_symmetry_cell_setting orthorhombic
_symmetry_space_group_name_Hall 'P 2ac 2ab'
_symmetry_space_group_name_H-M 'P 21 21 21'
_audit_creation_method SHELXL-97
_cell_angle_alpha 90.00
_cell_angle_beta 90.00
_cell_angle_gamma 90.00
_cell_formula_units_Z 4
_cell_length_a 18.170(4)
_cell_length_b 10.530(3)
_cell_length_c 6.972(2)
_cell_measurement_reflns_used 25
_cell_measurement_temperature 293(2)
_cell_measurement_theta_max 19.7
_cell_measurement_theta_min 3.2
_cell_volume 1334.0(6)
_computing_cell_refinement 'Philips PW 1110/20'
_computing_data_collection 'Philips PW 1110/20 (Philips, 1973)'
_computing_data_reduction 'PROCN (Philips, 1973)'
_computing_molecular_graphics 'ORTEPII (Johnson, 1976) and TEXSAN (Molecular Structure Corporation, 1995)'
_computing_publication_material SHELXL97
_computing_structure_refinement 'SHELXL97 (Sheldrick, 1997)'
_computing_structure_solution 'SHELXS97 (Sheldrick, 1990)'
_diffrn_ambient_temperature 293(2)
_diffrn_measured_fraction_theta_full .973
_diffrn_measured_fraction_theta_max .973
_diffrn_measurement_device 'Philips PW 1100 diffractometer'
_diffrn_measurement_method \w/2\q
_diffrn_radiation_monochromator graphite
_diffrn_radiation_source 'fine-focus sealed tube'
_diffrn_radiation_type MoK\a
_diffrn_radiation_wavelength .71069
_diffrn_reflns_av_R_equivalents .0000
_diffrn_reflns_av_sigmaI/netI .0503
_diffrn_reflns_limit_h_max 21
_diffrn_reflns_limit_h_min 0
_diffrn_reflns_limit_k_max 12
_diffrn_reflns_limit_k_min 0
_diffrn_reflns_limit_l_max 8
_diffrn_reflns_limit_l_min 0
_diffrn_reflns_number 1339
_diffrn_reflns_theta_full 24.99
_diffrn_reflns_theta_max 25.00
_diffrn_reflns_theta_min 2.24
_diffrn_standards_decay_% 2.1
_diffrn_standards_interval_count '120 min'
_diffrn_standards_number 3
_exptl_absorpt_coefficient_mu .118
_exptl_absorpt_correction_type none
_exptl_crystal_colour 'pale yellow'
_exptl_crystal_density_diffrn 1.470
_exptl_crystal_density_method 'not measured'
_exptl_crystal_description prism
_exptl_crystal_F_000 616
_exptl_crystal_size_max .80
_exptl_crystal_size_mid .50
_exptl_crystal_size_min .40
_refine_diff_density_max .203
_refine_diff_density_min -.197
_refine_ls_extinction_coef .024(3)
_refine_ls_extinction_method 'SHELXL97 (Sheldrick, 1997)'
_refine_ls_goodness_of_fit_ref 1.194
_refine_ls_hydrogen_treatment mixed
_refine_ls_matrix_type full
_refine_ls_number_parameters 205
_refine_ls_number_reflns 1339
_refine_ls_number_restraints 0
_refine_ls_restrained_S_all 1.194
_refine_ls_R_factor_all .0676
_refine_ls_R_factor_gt .0487
_refine_ls_shift/su_max .030
_refine_ls_shift/su_mean .002
_refine_ls_structure_factor_coef Fsqd
_refine_ls_weighting_details 'calc w = 1/[\s^2^(Fo^2^)+(0.0499P)^2^+0.9787P] where P=(Fo^2^+2Fc^2^)/3'
_refine_ls_weighting_scheme calc
_refine_ls_wR_factor_ref .1297
_reflns_number_gt 1152
_reflns_number_total 1339
_reflns_threshold_expression I>2\s(I)
_cod_data_source_file na1458.cif
_cod_data_source_block II
_cod_original_sg_symbol_H-M P_21_21_21
_cod_original_formula_sum 'C11 H11 N5 O4 , H2 O'
_cod_database_code 2011138
_cod_database_fobs_code 2011138

loop_
_symmetry_equiv_pos_as_xyz
'x, y, z'
'-x+1/2, -y, z+1/2'
'-x, y+1/2, -z+1/2'
'x+1/2, -y+1/2, -z'

loop_
_atom_site_label
_atom_site_fract_x
_atom_site_fract_y
_atom_site_fract_z
_atom_site_U_iso_or_equiv
_atom_site_adp_type
_atom_site_calc_flag
_atom_site_refinement_flags
_atom_site_occupancy
_atom_site_disorder_assembly
_atom_site_disorder_group
_atom_site_type_symbol
O1 .78975(17) .3631(3) .1258(7) .0577(11) Uani d . 1 . . O
O2 .54559(15) .2910(3) .1905(6) .0533(10) Uani d . 1 . . O
O3 1.02148(19) -.3010(4) .1898(8) .0930(16) Uani d . 1 . . O
O4 .9512(2) -.4611(4) .1494(8) .0876(15) Uani d . 1 . . O
O5 .60984(19) -.2423(4) .3599(7) .0629(12) Uani d . 1 . . O
N1 .66752(18) .3310(3) .1619(6) .0372(9) Uani d . 1 . . N
N2 .75229(17) .1604(3) .1721(6) .0348(9) Uani d . 1 . . N
N3 .62488(16) .1245(3) .2113(6) .0335(9) Uani d . 1 . . N
N4 .70773(18) -.0424(3) .2157(6) .0353(9) Uani d . 1 . . N
N5 .9609(2) -.3478(4) .1737(7) .0580(12) Uani d . 1 . . N
C1 .7403(2) .2863(4) .1523(7) .0384(11) Uani d . 1 . . C
C2 .6969(2) .0845(4) .2002(6) .0296(9) Uani d . 1 . . C
C3 .6085(2) .2528(4) .1892(7) .0348(10) Uani d . 1 . . C
C4 .7747(2) -.1104(4) .2001(6) .0318(10) Uani d . 1 . . C
C5 .8446(2) -.0583(4) .2259(7) .0372(10) Uani d . 1 . . C
H5 .8502 .0281 .2501 .045 Uiso calc . 1 . . H
C6 .9055(2) -.1370(4) .2148(7) .0411(11) Uani d . 1 . . C
H6 .9524 -.1035 .2308 .049 Uiso calc . 1 . . H
C7 .8966(2) -.2643(4) .1804(7) .0385(10) Uani d . 1 . . C
C8 .8276(2) -.3176(4) .1545(8) .0433(12) Uani d . 1 . . C
H8 .8224 -.4043 .1324 .052 Uiso calc . 1 . . H
C9 .7672(2) -.2396(4) .1621(7) .0373(10) Uani d . 1 . . C
H9 .7206 -.2735 .1415 .045 Uiso calc . 1 . . H
C10 .6534(3) .4680(4) .1406(10) .0593(15) Uani d . 1 . . C
H10A .6794 .4995 .0306 .089 Uiso calc R 1 . . H
H10B .6699 .5118 .2533 .089 Uiso calc R 1 . . H
H10C .6015 .4819 .1238 .089 Uiso calc R 1 . . H
C11 .5629(2) .0363(4) .2329(9) .0518(14) Uani d . 1 . . C
H11A .5176 .0834 .2362 .078 Uiso calc R 1 . . H
H11B .5683 -.0106 .3501 .078 Uiso calc R 1 . . H
H11C .5621 -.0215 .1264 .078 Uiso calc R 1 . . H
H1N4 .674(2) -.089(4) .241(7) .037(13) Uiso d . 1 . . H
H1O5 .621(3) -.277(6) .463(9) .07(2) Uiso d . 1 . . H
H2O5 .559(5) -.243(8) .358(12) .16(3) Uiso d . 1 . . H

loop_
_atom_site_aniso_label
_atom_site_aniso_U_11
_atom_site_aniso_U_22
_atom_site_aniso_U_33
_atom_site_aniso_U_12
_atom_site_aniso_U_13
_atom_site_aniso_U_23
O1 .0364(17) .0297(15) .107(3) -.0058(14) .008(2) -.004(2)
O2 .0268(15) .0418(17) .091(3) .0082(13) -.0015(17) -.003(2)
O3 .040(2) .089(3) .150(5) .021(2) -.013(3) -.025(4)
O4 .061(2) .049(2) .153(4) .0231(19) .012(3) -.005(3)
O5 .0311(18) .057(2) .100(3) .0003(16) .000(2) .019(3)
N1 .0311(18) .0258(17) .055(2) .0055(14) .0010(18) -.0007(18)
N2 .0284(17) .0260(16) .050(2) -.0006(14) .0022(18) -.0006(18)
N3 .0219(15) .0284(17) .050(2) -.0025(13) -.0016(16) -.0004(19)
N4 .0227(16) .0262(17) .057(2) .0005(14) .0027(18) .002(2)
N5 .036(2) .065(3) .072(3) .020(2) .003(2) -.002(3)
C1 .033(2) .030(2) .052(3) -.0016(19) .002(2) -.006(2)
C2 .0254(17) .0270(19) .037(2) -.0002(16) .0032(19) -.0017(19)
C3 .032(2) .029(2) .044(2) .0021(18) .003(2) -.004(2)
C4 .0281(19) .031(2) .036(2) .0040(17) .0032(19) .004(2)
C5 .032(2) .029(2) .051(3) -.0024(18) -.004(2) -.002(2)
C6 .027(2) .049(3) .047(3) -.0002(19) -.001(2) -.003(3)
C7 .030(2) .042(2) .043(2) .0116(19) .003(2) .003(2)
C8 .042(2) .033(2) .055(3) .0043(19) .006(2) -.002(2)
C9 .029(2) .032(2) .051(3) -.0019(17) .001(2) .001(2)
C10 .047(3) .025(2) .105(5) .003(2) .005(3) -.005(3)
C11 .028(2) .037(2) .091(4) -.0060(18) .000(2) .008(3)

loop_
_atom_type_symbol
_atom_type_description
_atom_type_scat_dispersion_real
_atom_type_scat_dispersion_imag
_atom_type_scat_source
O O .0106 .0060 'International Tables Vol C Tables 4.2.6.8 and 6.1.1.4'
N N .0061 .0033 'International Tables Vol C Tables 4.2.6.8 and 6.1.1.4'
C C .0033 .0016 'International Tables Vol C Tables 4.2.6.8 and 6.1.1.4'
H H .0000 .0000 'International Tables Vol C Tables 4.2.6.8 and 6.1.1.4'

loop_
_geom_angle_atom_site_label_1
_geom_angle_atom_site_label_2
_geom_angle_atom_site_label_3
_geom_angle
H1O5 O5 H2O5 104(6)
C3 N1 C1 122.9(3)
C3 N1 C10 117.9(3)
C1 N1 C10 119.2(4)
C2 N2 C1 119.5(3)
C2 N3 C3 119.6(3)
C2 N3 C11 122.8(3)
C3 N3 C11 117.5(3)
C2 N4 C4 128.2(4)
C2 N4 H1N4 121(3)
C4 N4 H1N4 111(3)
O3 N5 O4 122.9(4)
O3 N5 C7 118.6(4)
O4 N5 C7 118.5(4)
O1 C1 N2 123.0(4)
O1 C1 N1 118.5(4)
N2 C1 N1 118.4(4)
N2 C2 N4 120.4(4)
N2 C2 N3 123.8(3)
N4 C2 N3 115.8(4)
O2 C3 N1 122.8(4)
O2 C3 N3 121.6(4)
N1 C3 N3 115.6(3)
C9 C4 C5 119.8(4)
C9 C4 N4 115.2(3)
C5 C4 N4 125.0(3)
C6 C5 C4 119.0(4)
C6 C5 H5 120.5
C4 C5 H5 120.5
C7 C6 C5 120.1(4)
C7 C6 H6 120.0
C5 C6 H6 120.0
C6 C7 C8 121.7(4)
C6 C7 N5 120.0(4)
C8 C7 N5 118.4(4)
C9 C8 C7 118.4(4)
C9 C8 H8 120.8
C7 C8 H8 120.8
C8 C9 C4 121.0(4)
C8 C9 H9 119.5
C4 C9 H9 119.5
N1 C10 H10A 109.5
N1 C10 H10B 109.5
H10A C10 H10B 109.5
N1 C10 H10C 109.5
H10A C10 H10C 109.5
H10B C10 H10C 109.5
N3 C11 H11A 109.5
N3 C11 H11B 109.5
H11A C11 H11B 109.5
N3 C11 H11C 109.5
H11A C11 H11C 109.5
H11B C11 H11C 109.5

loop_
_geom_bond_atom_site_label_1
_geom_bond_atom_site_label_2
_geom_bond_site_symmetry_2
_geom_bond_distance
_geom_bond_publ_flag
O1 C1 . 1.223(5) ?
O2 C3 . 1.212(5) ?
O3 N5 . 1.210(6) ?
O4 N5 . 1.218(6) ?
O5 H1O5 . .83(6) ?
O5 H2O5 . .93(8) ?
N1 C3 . 1.365(5) ?
N1 C1 . 1.404(5) ?
N1 C10 . 1.473(5) ?
N2 C2 . 1.300(5) ?
N2 C1 . 1.351(5) ?
N3 C2 . 1.377(5) ?
N3 C3 . 1.391(5) ?
N3 C11 . 1.468(5) ?
N4 C2 . 1.355(5) ?
N4 C4 . 1.416(5) ?
N4 H1N4 . .80(4) ?
N5 C7 . 1.462(5) ?
C4 C9 . 1.393(6) ?
C4 C5 . 1.395(6) ?
C5 C6 . 1.385(6) ?
C5 H5 . .9300 ?
C6 C7 . 1.372(7) ?
C6 H6 . .9300 ?
C7 C8 . 1.386(6) ?
C8 C9 . 1.372(6) ?
C8 H8 . .9300 ?
C9 H9 . .9300 ?
C10 H10A . .9600 ?
C10 H10B . .9600 ?
C10 H10C . .9600 ?
C11 H11A . .9600 ?
C11 H11B . .9600 ?
C11 H11C . .9600 ?

loop_
_geom_hbond_atom_site_label_D
_geom_hbond_atom_site_label_H
_geom_hbond_atom_site_label_A
_geom_hbond_site_symmetry_A
_geom_hbond_distance_DH
_geom_hbond_distance_HA
_geom_hbond_distance_DA
_geom_hbond_angle_DHA
N4 H1N4 O5 1_555 .81(5) 2.16(5) 2.933(5) 162(5)
O5 H2O5 O2 3_645 .92(11) 1.96(11) 2.867(5) 166(10)
O5 H1O5 O1 2_655 .83(6) 2.18(6) 2.895(6) 145(5)
O9 H9 O5 1_555 .93(5) 2.55(5) 3.175(6) 125(4)
C5 H5 N2 1_555 .93(5) 2.32(4) 2.874(5) 117(4)
C6 H6 O4 3_755 .93(5) 2.45(5) 3.333(6) 158(4)
C8 H8 O1 1_545 .93(5) 2.52(5) 3.438(6) 169(4)

loop_
_geom_torsion_atom_site_label_1
_geom_torsion_atom_site_label_2
_geom_torsion_atom_site_label_3
_geom_torsion_atom_site_label_4
_geom_torsion
C2 N2 C1 O1 179.9(5)
C2 N2 C1 N1 -.3(7)
C3 N1 C1 O1 179.4(5)
C10 N1 C1 O1 -.2(8)
C3 N1 C1 N2 -.4(7)
C10 N1 C1 N2 -180.0(5)
C1 N2 C2 N4 178.4(5)
C1 N2 C2 N3 .1(7)
C4 N4 C2 N2 -1.8(8)
C4 N4 C2 N3 176.6(4)
C3 N3 C2 N2 .9(7)
C11 N3 C2 N2 176.6(5)
C3 N3 C2 N4 -177.5(4)
C11 N3 C2 N4 -1.7(7)
C1 N1 C3 O2 -177.2(5)
C10 N1 C3 O2 2.3(7)
C1 N1 C3 N3 1.3(7)
C10 N1 C3 N3 -179.1(5)
C2 N3 C3 O2 177.1(4)
C11 N3 C3 O2 1.1(8)
C2 N3 C3 N1 -1.5(7)
C11 N3 C3 N1 -177.5(4)
C2 N4 C4 C9 -160.6(5)
C2 N4 C4 C5 21.5(8)
C9 C4 C5 C6 -.6(7)
N4 C4 C5 C6 177.2(4)
C4 C5 C6 C7 -.5(7)
C5 C6 C7 C8 .5(8)
C5 C6 C7 N5 -178.4(5)
O3 N5 C7 C6 -3.5(8)
O4 N5 C7 C6 177.5(6)
O3 N5 C7 C8 177.5(6)
O4 N5 C7 C8 -1.4(8)
C6 C7 C8 C9 .6(8)
N5 C7 C8 C9 179.5(5)
C7 C8 C9 C4 -1.7(8)
C5 C4 C9 C8 1.8(8)
N4 C4 C9 C8 -176.2(4)

loop_
_cod_related_entry_id
_cod_related_entry_database
_cod_related_entry_code
1 ChemSpider 21135670
